data_4325047
loop_
_publ_author_name
'Li-Pei Wei'
'Zhi-Gang Ren'
'Lian-Wen Zhu'
'Wen-Yan Yan'
'Sha Sun'
'Hui-Fang Wang'
'Jian-Ping Lang'
'Zhen-Rong Sun'

_publ_contact_author_address
;
 College of Chemistry, Chemical Engineering and Materials Science
 Soochow University
 Suzhou 215123, Jiangsu
 P.R.China
;
_publ_contact_author_email jplang@suda.edu.cn
_publ_contact_author_fax 86-512-65880089
_publ_contact_author_name 'Jian-Ping Lang'
_publ_contact_author_phone 86-512-65882865
_publ_section_title
;
 Construction of Halide-Bridged Tungsten-Copper-Sulfide Double Cubanelike
 Clusters from a New Precursor [(Tp*WS2)2(\m-S2)]
;
_journal_name_full 'Inorganic Chemistry'
_journal_page_first 4493
_journal_page_last 4502
_journal_paper_doi 10.1021/ic200147d
_journal_volume 50
_journal_year 2011
_chemical_formula_moiety 'C30 H44 B2 N12 S6 W2, 2(C H2 Cl2)'
_chemical_formula_sum 'C32 H48 B2 Cl4 N12 S6 W2'
_chemical_formula_weight 1324.30
_chemical_name_systematic
; 
 ? 
;
_space_group_IT_number 14
_symmetry_cell_setting monoclinic
_symmetry_space_group_name_Hall '-P 2ybc'
_symmetry_space_group_name_H-M 'P 1 21/c 1'
_atom_sites_solution_hydrogens geom
_atom_sites_solution_primary direct
_atom_sites_solution_secondary difmap
_cell_angle_alpha 90.00
_cell_angle_beta 107.63(3)
_cell_angle_gamma 90.00
_cell_formula_units_Z 4
_cell_length_a 20.297(4)
_cell_length_b 14.392(3)
_cell_length_c 16.935(3)
_cell_measurement_reflns_used 20740
_cell_measurement_temperature 223(2)
_cell_measurement_theta_max 27.4816
_cell_measurement_theta_min 3.0154
_cell_volume 4714.6(18)
_computing_cell_refinement 'CrystalClear, Ver. 1.30 (Rigaku/MSC, 2001)'
_computing_data_collection 'CrystalClear, Ver. 1.30 (Rigaku/MSC, 2001)'
_computing_data_reduction 'CrystalStructure, Ver. 3.60 (Rigaku/MSC, 2004)'
_computing_molecular_graphics 'ORTEPII (Johnson, 1976)'
_computing_publication_material SHELXL97
_computing_structure_refinement 'SHELXL-97 (Sheldrick, 1997)'
_computing_structure_solution 'SHELXS-97 (Sheldrick, 1990)'
_diffrn_ambient_temperature 223(2)
_diffrn_measured_fraction_theta_full 0.990
_diffrn_measured_fraction_theta_max 0.990
_diffrn_measurement_device_type 'Rigaku MercuryCCD area detector'
_diffrn_measurement_method \w
_diffrn_radiation_monochromator graphite
_diffrn_radiation_source 'fine-focus sealed tube'
_diffrn_radiation_type MoK\a
_diffrn_radiation_wavelength 0.71073
_diffrn_reflns_av_R_equivalents 0.0595
_diffrn_reflns_av_sigmaI/netI 0.0799
_diffrn_reflns_limit_h_max 26
_diffrn_reflns_limit_h_min -22
_diffrn_reflns_limit_k_max 18
_diffrn_reflns_limit_k_min -18
_diffrn_reflns_limit_l_max 17
_diffrn_reflns_limit_l_min -21
_diffrn_reflns_number 26819
_diffrn_reflns_theta_full 27.48
_diffrn_reflns_theta_max 27.48
_diffrn_reflns_theta_min 3.02
_diffrn_standards_decay_% 0
_diffrn_standards_interval_count 0
_diffrn_standards_interval_time 0
_diffrn_standards_number 0
_exptl_absorpt_coefficient_mu 5.409
_exptl_absorpt_correction_T_max 0.4109
_exptl_absorpt_correction_T_min 0.1729
_exptl_absorpt_correction_type multi-scan
_exptl_absorpt_process_details 'Jacobson, R. (1998) Private communication to Rigaku Company, Tokyo, Japan.'
_exptl_crystal_colour black
_exptl_crystal_density_diffrn 1.866
_exptl_crystal_description Block
_exptl_crystal_F_000 2584
_exptl_crystal_size_max 0.50
_exptl_crystal_size_mid 0.40
_exptl_crystal_size_min 0.20
_refine_diff_density_max 1.290
_refine_diff_density_min -1.619
_refine_diff_density_rms 0.157
_refine_ls_extinction_method none
_refine_ls_goodness_of_fit_ref 1.149
_refine_ls_hydrogen_treatment constr
_refine_ls_matrix_type full
_refine_ls_number_parameters 544
_refine_ls_number_reflns 10701
_refine_ls_number_restraints 0
_refine_ls_restrained_S_all 1.149
_refine_ls_R_factor_all 0.0940
_refine_ls_R_factor_gt 0.0659
_refine_ls_shift/su_max 0.001
_refine_ls_shift/su_mean 0.000
_refine_ls_structure_factor_coef Fsqd
_refine_ls_weighting_details 'calc w=1/[\s^2^(Fo^2^)+(0.0329P)^2^+3.4731P] where P=(Fo^2^+2Fc^2^)/3'
_refine_ls_weighting_scheme calc
_refine_ls_wR_factor_gt 0.1112
_refine_ls_wR_factor_ref 0.1219
_reflns_number_gt 8088
_reflns_number_total 10701
_reflns_threshold_expression >2sigma(I)
_cod_data_source_file ic200147d_si_002_2.cif
_cod_data_source_block 1
_cod_original_cell_volume 4714.5(16)
_cod_original_sg_symbol_H-M 'P 21/c '
_cod_database_code 4325047

loop_
_symmetry_equiv_pos_as_xyz
'x, y, z'
'-x, y+1/2, -z+1/2'
'-x, -y, -z'
'x, -y-1/2, z-1/2'

loop_
_atom_site_label
_atom_site_type_symbol
_atom_site_fract_x
_atom_site_fract_y
_atom_site_fract_z
_atom_site_U_iso_or_equiv
_atom_site_adp_type
_atom_site_occupancy
_atom_site_symmetry_multiplicity
_atom_site_calc_flag
_atom_site_refinement_flags
_atom_site_disorder_assembly
_atom_site_disorder_group
W1 W 0.248016(17) 0.68779(2) 0.21974(2) 0.03204(10) Uani 1 1 d . . .
W2 W 0.243392(17) 0.32047(2) 0.33445(2) 0.03202(10) Uani 1 1 d . . .
B1 B 0.1236(5) 0.8526(6) 0.1929(6) 0.036(2) Uani 1 1 d . . .
H1 H 0.0889 0.9030 0.1842 0.043 Uiso 1 1 calc R . .
B2 B 0.3745(5) 0.1642(6) 0.3563(6) 0.034(2) Uani 1 1 d . . .
H2 H 0.4109 0.1163 0.3635 0.040 Uiso 1 1 calc R . .
S1 S 0.34697(12) 0.69142(17) 0.31355(15) 0.0477(6) Uani 1 1 d . . .
S2 S 0.27434(12) 0.63048(16) 0.11515(15) 0.0454(6) Uani 1 1 d . . .
S3 S 0.20374(11) 0.55183(14) 0.26715(14) 0.0383(5) Uani 1 1 d . . .
S4 S 0.28441(11) 0.46034(14) 0.28894(14) 0.0399(5) Uani 1 1 d . . .
S5 S 0.21619(12) 0.37180(16) 0.43944(15) 0.0450(6) Uani 1 1 d . . .
S6 S 0.14481(12) 0.31301(17) 0.24105(15) 0.0487(6) Uani 1 1 d . . .
Cl1 Cl 0.45780(14) 0.4151(2) 0.29379(19) 0.0761(9) Uani 1 1 d . . .
Cl2 Cl 0.4593(2) 0.4430(3) 0.1253(2) 0.1123(13) Uani 1 1 d . . .
C1 C 0.1121(5) 0.5365(5) 0.0673(5) 0.044(2) Uani 1 1 d . . .
H1A H 0.1556 0.5390 0.0545 0.065 Uiso 1 1 calc R . .
H1B H 0.0766 0.5109 0.0204 0.065 Uiso 1 1 calc R . .
H1C H 0.1174 0.4974 0.1155 0.065 Uiso 1 1 calc R . .
C2 C 0.0917(5) 0.6332(6) 0.0851(5) 0.039(2) Uani 1 1 d . . .
C3 C 0.0275(4) 0.6721(6) 0.0494(5) 0.039(2) Uani 1 1 d . . .
H3 H -0.0104 0.6438 0.0106 0.047 Uiso 1 1 calc R . .
C4 C 0.0296(4) 0.7601(6) 0.0813(5) 0.040(2) Uani 1 1 d . . .
C5 C -0.0248(4) 0.8318(6) 0.0661(6) 0.048(2) Uani 1 1 d . . .
H5A H -0.0051 0.8921 0.0612 0.072 Uiso 1 1 calc R . .
H5B H -0.0442 0.8327 0.1118 0.072 Uiso 1 1 calc R . .
H5C H -0.0610 0.8176 0.0151 0.072 Uiso 1 1 calc R . .
C6 C 0.3634(4) 0.8464(7) 0.1667(6) 0.054(3) Uani 1 1 d . . .
H6A H 0.3925 0.8351 0.2229 0.081 Uiso 1 1 calc R . .
H6B H 0.3858 0.8912 0.1404 0.081 Uiso 1 1 calc R . .
H6C H 0.3564 0.7887 0.1357 0.081 Uiso 1 1 calc R . .
C7 C 0.2947(4) 0.8841(6) 0.1683(5) 0.039(2) Uani 1 1 d . . .
C8 C 0.2721(5) 0.9751(6) 0.1551(5) 0.047(2) Uani 1 1 d . . .
H8 H 0.2973 1.0259 0.1444 0.056 Uiso 1 1 calc R . .
C9 C 0.2063(5) 0.9773(6) 0.1608(5) 0.042(2) Uani 1 1 d . . .
C10 C 0.1588(5) 1.0585(6) 0.1524(6) 0.053(3) Uani 1 1 d . . .
H10A H 0.1205 1.0523 0.1019 0.080 Uiso 1 1 calc R . .
H10B H 0.1839 1.1154 0.1503 0.080 Uiso 1 1 calc R . .
H10C H 0.1412 1.0605 0.1996 0.080 Uiso 1 1 calc R . .
C11 C 0.2539(5) 0.6807(5) 0.4483(5) 0.043(2) Uani 1 1 d . . .
H11A H 0.2505 0.6186 0.4252 0.064 Uiso 1 1 calc R . .
H11B H 0.2449 0.6784 0.5014 0.064 Uiso 1 1 calc R . .
H11C H 0.3000 0.7049 0.4560 0.064 Uiso 1 1 calc R . .
C12 C 0.2028(4) 0.7416(5) 0.3915(5) 0.035(2) Uani 1 1 d . . .
C13 C 0.1518(5) 0.7890(6) 0.4131(5) 0.042(2) Uani 1 1 d . . .
H13 H 0.1444 0.7893 0.4653 0.051 Uiso 1 1 calc R . .
C14 C 0.1134(4) 0.8361(5) 0.3426(5) 0.0371(19) Uani 1 1 d . . .
C15 C 0.0528(5) 0.8970(7) 0.3299(6) 0.053(3) Uani 1 1 d . . .
H15A H 0.0620 0.9565 0.3084 0.079 Uiso 1 1 calc R . .
H15B H 0.0436 0.9063 0.3823 0.079 Uiso 1 1 calc R . .
H15C H 0.0130 0.8683 0.2906 0.079 Uiso 1 1 calc R . .
C16 C 0.1356(4) 0.1522(6) 0.3875(6) 0.046(2) Uani 1 1 d . . .
H16A H 0.1410 0.2079 0.4211 0.070 Uiso 1 1 calc R . .
H16B H 0.1133 0.1043 0.4106 0.070 Uiso 1 1 calc R . .
H16C H 0.1074 0.1660 0.3313 0.070 Uiso 1 1 calc R . .
C17 C 0.2053(4) 0.1186(6) 0.3864(5) 0.038(2) Uani 1 1 d . . .
C18 C 0.2323(5) 0.0301(5) 0.4000(5) 0.039(2) Uani 1 1 d . . .
H18 H 0.2102 -0.0226 0.4129 0.047 Uiso 1 1 calc R . .
C19 C 0.2973(4) 0.0330(5) 0.3913(5) 0.0347(19) Uani 1 1 d . . .
C20 C 0.3480(5) -0.0430(6) 0.3979(6) 0.058(3) Uani 1 1 d . . .
H20A H 0.3336 -0.0972 0.4224 0.087 Uiso 1 1 calc R . .
H20B H 0.3932 -0.0229 0.4324 0.087 Uiso 1 1 calc R . .
H20C H 0.3503 -0.0586 0.3431 0.087 Uiso 1 1 calc R . .
C21 C 0.2337(5) 0.3360(7) 0.1057(5) 0.056(3) Uani 1 1 d . . .
H21A H 0.1903 0.3023 0.0915 0.084 Uiso 1 1 calc R . .
H21B H 0.2452 0.3507 0.0556 0.084 Uiso 1 1 calc R . .
H21C H 0.2293 0.3931 0.1341 0.084 Uiso 1 1 calc R . .
C22 C 0.2895(5) 0.2776(5) 0.1610(5) 0.040(2) Uani 1 1 d . . .
C23 C 0.3420(5) 0.2338(6) 0.1376(6) 0.045(2) Uani 1 1 d . . .
H23 H 0.3494 0.2366 0.0854 0.054 Uiso 1 1 calc R . .
C24 C 0.3808(4) 0.1860(6) 0.2060(5) 0.037(2) Uani 1 1 d . . .
C25 C 0.4439(5) 0.1308(7) 0.2154(6) 0.054(3) Uani 1 1 d . . .
H25A H 0.4810 0.1548 0.2615 0.080 Uiso 1 1 calc R . .
H25B H 0.4570 0.1348 0.1650 0.080 Uiso 1 1 calc R . .
H25C H 0.4351 0.0664 0.2260 0.080 Uiso 1 1 calc R . .
C26 C 0.3740(5) 0.4744(6) 0.4887(6) 0.048(2) Uani 1 1 d . . .
H26A H 0.3649 0.5149 0.4409 0.072 Uiso 1 1 calc R . .
H26B H 0.4090 0.5022 0.5350 0.072 Uiso 1 1 calc R . .
H26C H 0.3317 0.4658 0.5035 0.072 Uiso 1 1 calc R . .
C27 C 0.3987(4) 0.3835(5) 0.4689(5) 0.0338(19) Uani 1 1 d . . .
C28 C 0.4655(4) 0.3475(6) 0.5004(5) 0.038(2) Uani 1 1 d . . .
H28 H 0.5034 0.3768 0.5383 0.046 Uiso 1 1 calc R . .
C29 C 0.4654(4) 0.2620(6) 0.4659(5) 0.0326(18) Uani 1 1 d . . .
C30 C 0.5240(5) 0.1948(7) 0.4770(6) 0.055(3) Uani 1 1 d . . .
H30A H 0.5393 0.1956 0.4280 0.082 Uiso 1 1 calc R . .
H30B H 0.5085 0.1328 0.4851 0.082 Uiso 1 1 calc R . .
H30C H 0.5620 0.2126 0.5249 0.082 Uiso 1 1 calc R . .
C31 C 0.4155(5) 0.4659(8) 0.1982(7) 0.068(3) Uani 1 1 d . . .
H31A H 0.4126 0.5332 0.2052 0.082 Uiso 1 1 calc R . .
H31B H 0.3683 0.4414 0.1777 0.082 Uiso 1 1 calc R . .
N1 N 0.1332(3) 0.6931(4) 0.1381(4) 0.0290(14) Uani 1 1 d . . .
N2 N 0.0941(3) 0.7720(4) 0.1351(4) 0.0326(15) Uani 1 1 d . . .
N3 N 0.2444(3) 0.8309(4) 0.1821(4) 0.0318(15) Uani 1 1 d . . .
N4 N 0.1902(4) 0.8901(4) 0.1786(4) 0.0336(16) Uani 1 1 d . . .
N5 N 0.1958(4) 0.7562(4) 0.3105(4) 0.0349(16) Uani 1 1 d . . .
N6 N 0.1421(3) 0.8171(4) 0.2825(4) 0.0316(15) Uani 1 1 d . . .
N7 N 0.2527(3) 0.1756(4) 0.3693(4) 0.0312(15) Uani 1 1 d . . .
N8 N 0.3098(4) 0.1224(4) 0.3727(4) 0.0341(16) Uani 1 1 d . . .
N9 N 0.2961(3) 0.2601(4) 0.2408(4) 0.0331(16) Uani 1 1 d . . .
N10 N 0.3526(3) 0.2018(4) 0.2674(4) 0.0302(15) Uani 1 1 d . . .
N11 N 0.3585(3) 0.3206(4) 0.4160(4) 0.0286(14) Uani 1 1 d . . .
N12 N 0.4010(3) 0.2449(4) 0.4153(4) 0.0328(15) Uani 1 1 d . . .
C32 C 0.0707(8) 0.5629(10) 0.3591(8) 0.098(4) Uani 0.638(11) 1 d P A 1
H32A H 0.0572 0.4980 0.3462 0.118 Uiso 0.638(11) 1 calc PR A 1
H32B H 0.1197 0.5667 0.3627 0.118 Uiso 0.638(11) 1 calc PR A 1
Cl3 Cl 0.0293(4) 0.6226(4) 0.2757(4) 0.106(3) Uani 0.638(11) 1 d P A 1
Cl4 Cl 0.0677(8) 0.5798(7) 0.4524(8) 0.149(5) Uani 0.638(11) 1 d P A 1
C32A C 0.0707(8) 0.5629(10) 0.3591(8) 0.098(4) Uani 0.362(11) 1 d P A 2
H32C H 0.0556 0.4993 0.3426 0.118 Uiso 0.362(11) 1 calc PR A 2
H32D H 0.1063 0.5804 0.3337 0.118 Uiso 0.362(11) 1 calc PR A 2
Cl3A Cl -0.0046(6) 0.6458(8) 0.3271(8) 0.098(4) Uiso 0.362(11) 1 d P A 2
Cl4A Cl 0.1006(6) 0.5715(11) 0.4606(9) 0.067(3) Uiso 0.362(11) 1 d P A 2

loop_
_atom_site_aniso_label
_atom_site_aniso_U_11
_atom_site_aniso_U_22
_atom_site_aniso_U_33
_atom_site_aniso_U_23
_atom_site_aniso_U_13
_atom_site_aniso_U_12
W1 0.03197(19) 0.02511(17) 0.03760(19) 0.00443(14) 0.00840(15) 0.00192(14)
W2 0.03104(19) 0.02365(16) 0.0414(2) 0.00412(14) 0.01105(16) 0.00360(13)
B1 0.044(6) 0.020(4) 0.040(5) 0.002(4) 0.008(5) 0.006(4)
B2 0.036(5) 0.032(5) 0.033(5) 0.004(4) 0.011(4) 0.006(4)
S1 0.0406(13) 0.0508(13) 0.0459(13) 0.0067(11) 0.0046(11) 0.0015(11)
S2 0.0408(13) 0.0472(13) 0.0481(13) -0.0027(11) 0.0134(11) 0.0037(11)
S3 0.0388(12) 0.0250(9) 0.0523(13) 0.0085(9) 0.0156(10) 0.0055(9)
S4 0.0400(12) 0.0269(10) 0.0552(13) 0.0106(10) 0.0182(11) 0.0058(9)
S5 0.0415(13) 0.0417(12) 0.0565(14) -0.0057(11) 0.0217(11) 0.0006(10)
S6 0.0365(12) 0.0494(13) 0.0544(14) 0.0108(12) 0.0052(11) 0.0057(11)
Cl1 0.0522(16) 0.090(2) 0.086(2) 0.0317(18) 0.0214(15) 0.0003(15)
Cl2 0.127(3) 0.138(3) 0.094(3) -0.009(2) 0.068(2) -0.030(3)
C1 0.045(5) 0.032(4) 0.046(5) -0.011(4) 0.001(4) 0.002(4)
C2 0.045(5) 0.031(4) 0.038(5) 0.005(4) 0.008(4) 0.001(4)
C3 0.031(4) 0.037(5) 0.048(5) -0.001(4) 0.010(4) -0.006(4)
C4 0.038(5) 0.031(4) 0.045(5) 0.008(4) 0.004(4) 0.003(4)
C5 0.032(5) 0.042(5) 0.062(6) -0.001(5) 0.003(4) 0.007(4)
C6 0.033(5) 0.058(6) 0.067(7) 0.009(5) 0.011(5) -0.015(5)
C7 0.041(5) 0.042(5) 0.025(4) 0.014(4) -0.002(4) -0.023(4)
C8 0.061(6) 0.029(4) 0.045(5) 0.009(4) 0.008(5) -0.022(4)
C9 0.057(6) 0.029(4) 0.037(5) 0.003(4) 0.007(4) -0.009(4)
C10 0.080(7) 0.031(4) 0.053(6) 0.010(4) 0.027(5) 0.005(5)
C11 0.067(6) 0.037(5) 0.019(4) 0.006(3) 0.006(4) 0.007(4)
C12 0.042(5) 0.033(4) 0.027(4) -0.001(3) 0.004(4) 0.003(4)
C13 0.050(6) 0.040(5) 0.039(5) -0.003(4) 0.016(4) -0.003(4)
C14 0.040(5) 0.029(4) 0.047(5) 0.000(4) 0.021(4) 0.004(4)
C15 0.056(6) 0.058(6) 0.048(6) -0.004(5) 0.022(5) 0.015(5)
C16 0.035(5) 0.048(5) 0.052(6) 0.007(4) 0.008(4) -0.010(4)
C17 0.041(5) 0.032(4) 0.039(5) -0.007(4) 0.007(4) -0.013(4)
C18 0.057(6) 0.027(4) 0.034(4) 0.003(3) 0.015(4) 0.000(4)
C19 0.045(5) 0.024(4) 0.033(4) 0.005(3) 0.009(4) 0.002(4)
C20 0.064(7) 0.036(5) 0.072(7) 0.009(5) 0.016(6) 0.004(5)
C21 0.070(7) 0.060(6) 0.026(4) 0.006(4) -0.003(5) -0.013(5)
C22 0.053(6) 0.030(4) 0.032(5) 0.003(4) 0.006(4) -0.002(4)
C23 0.054(6) 0.047(5) 0.040(5) -0.005(4) 0.021(5) -0.003(5)
C24 0.038(5) 0.037(4) 0.037(5) -0.001(4) 0.011(4) 0.000(4)
C25 0.052(6) 0.072(7) 0.047(6) 0.001(5) 0.030(5) 0.015(5)
C26 0.044(5) 0.039(5) 0.058(6) -0.011(4) 0.011(5) -0.002(4)
C27 0.041(5) 0.033(4) 0.035(4) -0.004(4) 0.022(4) -0.002(4)
C28 0.034(5) 0.043(5) 0.037(5) 0.001(4) 0.011(4) -0.002(4)
C29 0.025(4) 0.040(4) 0.029(4) 0.001(4) 0.004(3) 0.001(4)
C30 0.030(5) 0.069(7) 0.057(6) -0.002(5) 0.000(4) 0.016(5)
C31 0.043(6) 0.076(8) 0.085(8) 0.006(6) 0.020(6) -0.002(6)
N1 0.026(3) 0.025(3) 0.032(3) 0.006(3) 0.003(3) 0.000(3)
N2 0.029(4) 0.025(3) 0.040(4) 0.006(3) 0.005(3) 0.005(3)
N3 0.037(4) 0.022(3) 0.036(4) 0.005(3) 0.010(3) -0.001(3)
N4 0.045(4) 0.019(3) 0.033(4) 0.000(3) 0.006(3) -0.002(3)
N5 0.049(4) 0.025(3) 0.032(4) 0.002(3) 0.014(3) 0.003(3)
N6 0.033(4) 0.028(3) 0.035(4) -0.002(3) 0.011(3) -0.001(3)
N7 0.026(3) 0.024(3) 0.044(4) 0.008(3) 0.011(3) 0.004(3)
N8 0.042(4) 0.026(3) 0.033(4) 0.006(3) 0.009(3) 0.010(3)
N9 0.039(4) 0.021(3) 0.038(4) 0.004(3) 0.010(3) 0.007(3)
N10 0.034(4) 0.024(3) 0.034(4) 0.001(3) 0.013(3) 0.007(3)
N11 0.029(3) 0.023(3) 0.031(3) 0.002(3) 0.004(3) 0.006(3)
N12 0.034(4) 0.029(3) 0.035(4) 0.003(3) 0.009(3) 0.005(3)
C32 0.120(12) 0.111(11) 0.083(9) 0.014(8) 0.059(9) 0.001(10)
Cl3 0.104(5) 0.080(4) 0.105(5) 0.012(3) -0.012(4) -0.012(3)
Cl4 0.271(15) 0.086(5) 0.142(7) -0.026(5) 0.140(10) -0.057(9)
C32A 0.120(12) 0.111(11) 0.083(9) 0.014(8) 0.059(9) 0.001(10)

loop_
_atom_type_symbol
_atom_type_description
_atom_type_scat_dispersion_real
_atom_type_scat_dispersion_imag
_atom_type_scat_source
C C 0.0033 0.0016 'International Tables Vol C Tables 4.2.6.8 and 6.1.1.4'
H H 0.0000 0.0000 'International Tables Vol C Tables 4.2.6.8 and 6.1.1.4'
B B 0.0013 0.0007 'International Tables Vol C Tables 4.2.6.8 and 6.1.1.4'
N N 0.0061 0.0033 'International Tables Vol C Tables 4.2.6.8 and 6.1.1.4'
S S 0.1246 0.1234 'International Tables Vol C Tables 4.2.6.8 and 6.1.1.4'
Cl Cl 0.1484 0.1585 'International Tables Vol C Tables 4.2.6.8 and 6.1.1.4'
W W -0.8490 6.8722 'International Tables Vol C Tables 4.2.6.8 and 6.1.1.4'

loop_
_geom_angle_atom_site_label_1
_geom_angle_atom_site_label_2
_geom_angle_atom_site_label_3
_geom_angle
N3 W1 S1 97.82(18)
N3 W1 S2 96.76(19)
S1 W1 S2 101.95(10)
N3 W1 N1 81.6(2)
S1 W1 N1 169.30(18)
S2 W1 N1 88.71(18)
N3 W1 N5 79.0(2)
S1 W1 N5 90.69(18)
S2 W1 N5 167.14(17)
N1 W1 N5 78.7(2)
N3 W1 S3 154.21(19)
S1 W1 S3 97.68(8)
S2 W1 S3 100.03(9)
N1 W1 S3 79.38(15)
N5 W1 S3 80.36(16)
S6 W2 S5 102.21(10)
S6 W2 N7 97.96(18)
S5 W2 N7 97.41(19)
S6 W2 N11 169.34(17)
S5 W2 N11 88.41(17)
N7 W2 N11 81.3(2)
S6 W2 N9 89.88(17)
S5 W2 N9 167.76(17)
N7 W2 N9 78.8(2)
N11 W2 N9 79.5(2)
S6 W2 S4 98.19(8)
S5 W2 S4 100.32(9)
N7 W2 S4 152.84(18)
N11 W2 S4 78.80(16)
N9 W2 S4 79.54(16)
N2 B1 N6 108.2(6)
N2 B1 N4 111.1(7)
N6 B1 N4 107.9(7)
N2 B1 H1 109.8
N6 B1 H1 109.8
N4 B1 H1 109.8
N12 B2 N10 108.4(6)
N12 B2 N8 109.3(7)
N10 B2 N8 107.7(7)
N12 B2 H2 110.5
N10 B2 H2 110.5
N8 B2 H2 110.5
S4 S3 W1 103.04(11)
S3 S4 W2 105.19(11)
C2 C1 H1A 109.5
C2 C1 H1B 109.5
H1A C1 H1B 109.5
C2 C1 H1C 109.5
H1A C1 H1C 109.5
H1B C1 H1C 109.5
N1 C2 C3 110.6(7)
N1 C2 C1 124.9(7)
C3 C2 C1 124.5(8)
C4 C3 C2 106.8(7)
C4 C3 H3 126.6
C2 C3 H3 126.6
N2 C4 C3 106.8(7)
N2 C4 C5 123.1(7)
C3 C4 C5 130.1(8)
C4 C5 H5A 109.5
C4 C5 H5B 109.5
H5A C5 H5B 109.5
C4 C5 H5C 109.5
H5A C5 H5C 109.5
H5B C5 H5C 109.5
C7 C6 H6A 109.5
C7 C6 H6B 109.5
H6A C6 H6B 109.5
C7 C6 H6C 109.5
H6A C6 H6C 109.5
H6B C6 H6C 109.5
N3 C7 C8 109.5(8)
N3 C7 C6 123.5(7)
C8 C7 C6 127.0(8)
C9 C8 C7 107.0(7)
C9 C8 H8 126.5
C7 C8 H8 126.5
N4 C9 C8 107.6(8)
N4 C9 C10 123.6(9)
C8 C9 C10 128.8(8)
C9 C10 H10A 109.5
C9 C10 H10B 109.5
H10A C10 H10B 109.5
C9 C10 H10C 109.5
H10A C10 H10C 109.5
H10B C10 H10C 109.5
C12 C11 H11A 109.5
C12 C11 H11B 109.5
H11A C11 H11B 109.5
C12 C11 H11C 109.5
H11A C11 H11C 109.5
H11B C11 H11C 109.5
N5 C12 C13 109.6(7)
N5 C12 C11 126.4(8)
C13 C12 C11 123.9(8)
C12 C13 C14 106.5(8)
C12 C13 H13 126.8
C14 C13 H13 126.8
N6 C14 C13 107.0(7)
N6 C14 C15 123.0(8)
C13 C14 C15 130.0(9)
C14 C15 H15A 109.5
C14 C15 H15B 109.5
H15A C15 H15B 109.5
C14 C15 H15C 109.5
H15A C15 H15C 109.5
H15B C15 H15C 109.5
C17 C16 H16A 109.5
C17 C16 H16B 109.5
H16A C16 H16B 109.5
C17 C16 H16C 109.5
H16A C16 H16C 109.5
H16B C16 H16C 109.5
N7 C17 C18 108.8(8)
N7 C17 C16 122.6(7)
C18 C17 C16 128.6(8)
C19 C18 C17 107.5(8)
C19 C18 H18 126.3
C17 C18 H18 126.3
N8 C19 C18 107.8(7)
N8 C19 C20 122.6(8)
C18 C19 C20 129.6(8)
C19 C20 H20A 109.5
C19 C20 H20B 109.5
H20A C20 H20B 109.5
C19 C20 H20C 109.5
H20A C20 H20C 109.5
H20B C20 H20C 109.5
C22 C21 H21A 109.5
C22 C21 H21B 109.5
H21A C21 H21B 109.5
C22 C21 H21C 109.5
H21A C21 H21C 109.5
H21B C21 H21C 109.5
N9 C22 C23 110.5(7)
N9 C22 C21 124.4(9)
C23 C22 C21 125.2(8)
C24 C23 C22 106.2(8)
C24 C23 H23 126.9
C22 C23 H23 126.9
N10 C24 C23 107.3(8)
N10 C24 C25 124.3(7)
C23 C24 C25 128.3(9)
C24 C25 H25A 109.5
C24 C25 H25B 109.5
H25A C25 H25B 109.5
C24 C25 H25C 109.5
H25A C25 H25C 109.5
H25B C25 H25C 109.5
C27 C26 H26A 109.5
C27 C26 H26B 109.5
H26A C26 H26B 109.5
C27 C26 H26C 109.5
H26A C26 H26C 109.5
H26B C26 H26C 109.5
N11 C27 C28 108.9(7)
N11 C27 C26 124.3(8)
C28 C27 C26 126.8(8)
C29 C28 C27 107.2(7)
C29 C28 H28 126.4
C27 C28 H28 126.4
N12 C29 C28 108.2(7)
N12 C29 C30 122.7(7)
C28 C29 C30 129.1(7)
C29 C30 H30A 109.5
C29 C30 H30B 109.5
H30A C30 H30B 109.5
C29 C30 H30C 109.5
H30A C30 H30C 109.5
H30B C30 H30C 109.5
Cl1 C31 Cl2 111.2(6)
Cl1 C31 H31A 109.4
Cl2 C31 H31A 109.4
Cl1 C31 H31B 109.4
Cl2 C31 H31B 109.4
H31A C31 H31B 108.0
C2 N1 N2 105.5(6)
C2 N1 W1 133.6(5)
N2 N1 W1 120.8(4)
C4 N2 N1 110.4(6)
C4 N2 B1 129.7(7)
N1 N2 B1 119.7(6)
C7 N3 N4 106.0(6)
C7 N3 W1 129.3(6)
N4 N3 W1 124.1(5)
C9 N4 N3 109.8(7)
C9 N4 B1 130.0(7)
N3 N4 B1 120.2(6)
C12 N5 N6 106.2(7)
C12 N5 W1 132.3(5)
N6 N5 W1 121.1(5)
C14 N6 N5 110.6(6)
C14 N6 B1 130.4(7)
N5 N6 B1 119.0(7)
C17 N7 N8 107.3(6)
C17 N7 W2 129.1(5)
N8 N7 W2 123.5(5)
C19 N8 N7 108.7(7)
C19 N8 B2 129.5(7)
N7 N8 B2 121.8(6)
C22 N9 N10 105.2(7)
C22 N9 W2 133.5(5)
N10 N9 W2 120.7(5)
C24 N10 N9 110.8(6)
C24 N10 B2 129.3(7)
N9 N10 B2 119.9(6)
C27 N11 N12 106.1(6)
C27 N11 W2 133.3(5)
N12 N11 W2 120.5(4)
C29 N12 N11 109.6(6)
C29 N12 B2 129.6(7)
N11 N12 B2 120.5(6)
Cl4 C32 Cl3 126.8(11)
Cl4 C32 H32A 105.6
Cl3 C32 H32A 105.6
Cl4 C32 H32B 105.6
Cl3 C32 H32B 105.6
H32A C32 H32B 106.1

loop_
_geom_bond_atom_site_label_1
_geom_bond_atom_site_label_2
_geom_bond_distance
W1 N3 2.150(6)
W1 S1 2.151(2)
W1 S2 2.162(3)
W1 N1 2.322(6)
W1 N5 2.332(7)
W1 S3 2.391(2)
W2 S6 2.145(2)
W2 S5 2.146(2)
W2 N7 2.160(6)
W2 N11 2.327(6)
W2 N9 2.334(7)
W2 S4 2.393(2)
B1 N2 1.520(11)
B1 N6 1.537(11)
B1 N4 1.540(12)
B1 H1 0.9900
B2 N12 1.520(11)
B2 N10 1.534(11)
B2 N8 1.545(12)
B2 H2 0.9900
S3 S4 2.046(3)
Cl1 C31 1.746(11)
Cl2 C31 1.757(12)
C1 C2 1.509(11)
C1 H1A 0.9700
C1 H1B 0.9700
C1 H1C 0.9700
C2 N1 1.342(10)
C2 C3 1.379(11)
C3 C4 1.372(11)
C3 H3 0.9400
C4 N2 1.360(10)
C4 C5 1.476(11)
C5 H5A 0.9700
C5 H5B 0.9700
C5 H5C 0.9700
C6 C7 1.506(13)
C6 H6A 0.9700
C6 H6B 0.9700
C6 H6C 0.9700
C7 N3 1.353(10)
C7 C8 1.383(12)
C8 C9 1.368(13)
C8 H8 0.9400
C9 N4 1.353(10)
C9 C10 1.495(12)
C10 H10A 0.9700
C10 H10B 0.9700
C10 H10C 0.9700
C11 C12 1.471(10)
C11 H11A 0.9700
C11 H11B 0.9700
C11 H11C 0.9700
C12 N5 1.352(10)
C12 C13 1.380(12)
C13 C14 1.389(12)
C13 H13 0.9400
C14 N6 1.345(10)
C14 C15 1.472(11)
C15 H15A 0.9700
C15 H15B 0.9700
C15 H15C 0.9700
C16 C17 1.502(12)
C16 H16A 0.9700
C16 H16B 0.9700
C16 H16C 0.9700
C17 N7 1.360(10)
C17 C18 1.378(11)
C18 C19 1.372(12)
C18 H18 0.9400
C19 N8 1.367(9)
C19 C20 1.482(12)
C20 H20A 0.9700
C20 H20B 0.9700
C20 H20C 0.9700
C21 C22 1.491(12)
C21 H21A 0.9700
C21 H21B 0.9700
C21 H21C 0.9700
C22 N9 1.340(10)
C22 C23 1.396(12)
C23 C24 1.372(12)
C23 H23 0.9400
C24 N10 1.349(10)
C24 C25 1.473(12)
C25 H25A 0.9700
C25 H25B 0.9700
C25 H25C 0.9700
C26 C27 1.476(11)
C26 H26A 0.9700
C26 H26B 0.9700
C26 H26C 0.9700
C27 N11 1.358(9)
C27 C28 1.397(11)
C28 C29 1.361(11)
C28 H28 0.9400
C29 N12 1.350(9)
C29 C30 1.500(11)
C30 H30A 0.9700
C30 H30B 0.9700
C30 H30C 0.9700
C31 H31A 0.9800
C31 H31B 0.9800
N1 N2 1.377(8)
N3 N4 1.378(9)
N5 N6 1.367(9)
N7 N8 1.375(8)
N9 N10 1.381(8)
N11 N12 1.391(8)
C32 Cl4 1.617(15)
C32 Cl3 1.649(14)
C32 H32A 0.9800
C32 H32B 0.9800
